data_7023383
loop_
_publ_author_name
'Frank, Nicolas'
'Hanau, Katharina'
'Flosdorf, Kimon'
'Langer, Robert'

_publ_section_title
;
 Formation of an iron phosphine-borane complex by formal insertion of
 BH&#x2083; into the Fe-P bond.
;
_journal_issue 31
_journal_name_full 'Dalton transactions (Cambridge, England : 2003)'
_journal_page_first 11252
_journal_page_last 11261
_journal_paper_doi 10.1039/c3dt51254a
_journal_volume 42
_journal_year 2013
_chemical_formula_moiety 'C52 H48 Fe N4 P4, Cl4 Fe, C2 H3 N '
_chemical_formula_sum 'C54 H51 Cl4 Fe2 N5 P4'
_chemical_formula_weight 1147.38
_chemical_name_systematic
;
?
;
_space_group_IT_number 33
_symmetry_cell_setting orthorhombic
_symmetry_space_group_name_Hall 'P 2c -2n'
_symmetry_space_group_name_H-M 'P n a 21'
_atom_sites_solution_hydrogens geom
_atom_sites_solution_primary direct
_atom_sites_solution_secondary difmap
_audit_creation_method SHELXL-97
_cell_angle_alpha 90.00
_cell_angle_beta 90.00
_cell_angle_gamma 90.00
_cell_formula_units_Z 4
_cell_length_a 22.401(5)
_cell_length_b 12.421(3)
_cell_length_c 19.403(4)
_cell_measurement_reflns_used 61659
_cell_measurement_temperature 150(2)
_cell_measurement_theta_max 34.1
_cell_measurement_theta_min 1.81
_cell_volume 5399(2)
_computing_cell_refinement 'X-Area 1.56 (Stoe 2011)'
_computing_data_collection 'X-Area 1.56 (Stoe 2011)'
_computing_data_reduction 'X-Area 1.56 (Stoe 2011)'
_computing_molecular_graphics 'DIAMOND 3.2g (Brandenburg 2011)'
_computing_structure_refinement 'SHELXL-97 (Sheldrick, 1997)'
_computing_structure_solution 'SHELXS-97 (Sheldrick, 1990)'
_diffrn_ambient_temperature 150(2)
_diffrn_measured_fraction_theta_full 1.000
_diffrn_measured_fraction_theta_max 1.000
_diffrn_measurement_device_type 'STOE Stadi Vari'
_diffrn_measurement_method omega-scans
_diffrn_radiation_monochromator graphite
_diffrn_radiation_source 'fine-focus sealed tube'
_diffrn_radiation_type MoK\a
_diffrn_radiation_wavelength 0.71073
_diffrn_reflns_av_R_equivalents 0.0771
_diffrn_reflns_av_sigmaI/netI 0.0850
_diffrn_reflns_limit_h_max 32
_diffrn_reflns_limit_h_min -29
_diffrn_reflns_limit_k_max 14
_diffrn_reflns_limit_k_min -17
_diffrn_reflns_limit_l_max 27
_diffrn_reflns_limit_l_min -27
_diffrn_reflns_number 69797
_diffrn_reflns_theta_full 30.51
_diffrn_reflns_theta_max 30.51
_diffrn_reflns_theta_min 1.82
_exptl_absorpt_coefficient_mu 0.895
_exptl_absorpt_correction_T_max 0.9158
_exptl_absorpt_correction_T_min 0.8413
_exptl_absorpt_correction_type numerical
_exptl_absorpt_process_details 'Stoe, X-Area Ver. 1.56'
_exptl_crystal_colour red
_exptl_crystal_density_diffrn 1.412
_exptl_crystal_density_method 'not measured'
_exptl_crystal_description block
_exptl_crystal_F_000 2360
_exptl_crystal_size_max 0.20
_exptl_crystal_size_mid 0.15
_exptl_crystal_size_min 0.10
_refine_diff_density_max 1.192
_refine_diff_density_min -1.314
_refine_diff_density_rms 0.076
_refine_ls_abs_structure_details 'Flack H D (1983), Acta Cryst. A39, 876-881'
_refine_ls_abs_structure_Flack -0.015(12)
_refine_ls_extinction_method none
_refine_ls_goodness_of_fit_ref 0.970
_refine_ls_hydrogen_treatment mixed
_refine_ls_matrix_type full
_refine_ls_number_parameters 619
_refine_ls_number_reflns 16368
_refine_ls_number_restraints 16
_refine_ls_restrained_S_all 0.971
_refine_ls_R_factor_all 0.0762
_refine_ls_R_factor_gt 0.0468
_refine_ls_shift/su_max 0.013
_refine_ls_shift/su_mean 0.000
_refine_ls_structure_factor_coef Fsqd
_refine_ls_weighting_details 'calc w=1/[\s^2^(Fo^2^)+(0.0200P)^2^+0.0000P] where P=(Fo^2^+2Fc^2^)/3'
_refine_ls_weighting_scheme calc
_refine_ls_wR_factor_gt 0.0808
_refine_ls_wR_factor_ref 0.0880
_reflns_number_gt 11420
_reflns_number_total 16368
_reflns_threshold_expression >2sigma(I)
_cod_data_source_file c3dt51254a.txt
_cod_data_source_block Compound2
_cod_original_cell_volume 5398.7(19)
_cod_original_sg_symbol_H-M Pna2(1)
_cod_database_code 7023383

loop_
_symmetry_equiv_pos_as_xyz
'x, y, z'
'-x, -y, z+1/2'
'x+1/2, -y+1/2, z'
'-x+1/2, y+1/2, z+1/2'

loop_
_atom_site_label
_atom_site_type_symbol
_atom_site_fract_x
_atom_site_fract_y
_atom_site_fract_z
_atom_site_U_iso_or_equiv
_atom_site_adp_type
_atom_site_occupancy
_atom_site_symmetry_multiplicity
_atom_site_calc_flag
_atom_site_refinement_flags
Fe1 Fe 1.367489(19) 0.50950(3) 1.03238(2) 0.02283(8) Uani 1 1 d .
P1 P 1.42419(4) 0.46964(6) 0.94049(4) 0.02434(16) Uani 1 1 d .
P2 P 1.31052(4) 0.42976(7) 0.95099(4) 0.02420(16) Uani 1 1 d .
P3 P 1.34113(4) 0.68110(7) 1.00918(4) 0.02435(15) Uani 1 1 d .
P4 P 1.30233(4) 0.56666(7) 1.11380(4) 0.02405(16) Uani 1 1 d .
N1 N 1.37998(18) 0.3680(3) 1.07728(18) 0.0491(7) Uani 1 1 d .
N2 N 1.43451(13) 0.5688(2) 1.08879(13) 0.0254(5) Uani 1 1 d .
N3 N 1.36616(12) 0.4288(2) 0.89221(13) 0.0255(5) Uani 1 1 d .
H3A H 1.3651 0.4116 0.8482 0.031 Uiso 1 1 calc R
N4 N 1.29728(13) 0.6902(2) 1.07888(14) 0.0274(6) Uani 1 1 d .
H4D H 1.2767 0.7460 1.0936 0.033 Uiso 1 1 calc R
C3 C 1.46383(16) 0.6054(3) 1.1255(2) 0.0360(8) Uani 1 1 d .
C4 C 1.5037(2) 0.6530(4) 1.1772(2) 0.0574(12) Uani 1 1 d .
H4A H 1.5288 0.5965 1.1974 0.086 Uiso 1 1 calc R
H4B H 1.4799 0.6870 1.2135 0.086 Uiso 1 1 calc R
H4C H 1.5291 0.7073 1.1553 0.086 Uiso 1 1 calc R
C5 C 1.47755(14) 0.3594(3) 0.94663(18) 0.0287(7) Uani 1 1 d .
C6 C 1.51437(16) 0.3520(3) 1.0044(2) 0.0357(8) Uani 1 1 d .
H6A H 1.5107 0.4030 1.0407 0.043 Uiso 1 1 calc R
C7 C 1.55621(18) 0.2705(3) 1.0090(2) 0.0432(9) Uani 1 1 d .
H7A H 1.5808 0.2649 1.0487 0.052 Uiso 1 1 calc R
C8 C 1.56239(17) 0.1972(3) 0.9560(2) 0.0447(10) Uani 1 1 d .
H8A H 1.5916 0.1419 0.9591 0.054 Uiso 1 1 calc R
C9 C 1.52632(18) 0.2042(3) 0.8989(2) 0.0433(9) Uani 1 1 d .
H9A H 1.5301 0.1522 0.8633 0.052 Uiso 1 1 calc R
C10 C 1.48457(16) 0.2856(3) 0.8924(2) 0.0358(8) Uani 1 1 d .
H10A H 1.4610 0.2915 0.8519 0.043 Uiso 1 1 calc R
C11 C 1.46635(14) 0.5682(3) 0.89139(17) 0.0265(6) Uani 1 1 d .
C12 C 1.45382(16) 0.5927(3) 0.82337(19) 0.0354(8) Uani 1 1 d .
H12A H 1.4221 0.5569 0.8002 0.043 Uiso 1 1 calc R
C13 C 1.48753(19) 0.6695(4) 0.7889(2) 0.0454(10) Uani 1 1 d .
H13A H 1.4790 0.6864 0.7422 0.055 Uiso 1 1 calc R
C14 C 1.5337(2) 0.7216(4) 0.8230(2) 0.0494(10) Uani 1 1 d .
H14A H 1.5560 0.7756 0.7999 0.059 Uiso 1 1 calc R
C15 C 1.54762(18) 0.6951(3) 0.8909(2) 0.0417(9) Uani 1 1 d .
H15A H 1.5804 0.7287 0.9133 0.050 Uiso 1 1 calc R
C16 C 1.51361(16) 0.6198(3) 0.92529(18) 0.0319(7) Uani 1 1 d .
H16A H 1.5222 0.6029 0.9720 0.038 Uiso 1 1 calc R
C17 C 1.28989(16) 0.2895(3) 0.96586(16) 0.0283(7) Uani 1 1 d .
C18 C 1.33117(19) 0.2072(3) 0.9561(2) 0.0428(9) Uani 1 1 d .
H18A H 1.3696 0.2235 0.9382 0.051 Uiso 1 1 calc R
C19 C 1.3167(2) 0.1016(3) 0.9723(2) 0.0517(11) Uani 1 1 d .
H19A H 1.3448 0.0456 0.9649 0.062 Uiso 1 1 calc R
C20 C 1.2606(2) 0.0784(3) 0.9994(2) 0.0517(11) Uani 1 1 d .
H20A H 1.2507 0.0065 1.0114 0.062 Uiso 1 1 calc R
C21 C 1.2192(2) 0.1597(3) 1.0090(2) 0.0451(9) Uani 1 1 d .
H21A H 1.1808 0.1439 1.0272 0.054 Uiso 1 1 calc R
C22 C 1.23434(17) 0.2644(3) 0.99192(17) 0.0351(8) Uani 1 1 d .
H22A H 1.2058 0.3202 0.9983 0.042 Uiso 1 1 calc R
C23 C 1.24305(15) 0.4783(3) 0.90962(17) 0.0275(6) Uani 1 1 d .
C24 C 1.23043(17) 0.4494(3) 0.84142(19) 0.0359(8) Uani 1 1 d .
H24A H 1.2593 0.4123 0.8145 0.043 Uiso 1 1 calc R
C25 C 1.17489(19) 0.4759(4) 0.8133(2) 0.0453(9) Uani 1 1 d .
H25A H 1.1658 0.4564 0.7671 0.054 Uiso 1 1 calc R
C26 C 1.13315(18) 0.5303(3) 0.8525(2) 0.0431(9) Uani 1 1 d .
H26A H 1.0953 0.5476 0.8333 0.052 Uiso 1 1 calc R
C27 C 1.14613(16) 0.5591(3) 0.9185(2) 0.0383(8) Uani 1 1 d .
H27A H 1.1172 0.5963 0.9453 0.046 Uiso 1 1 calc R
C28 C 1.20127(15) 0.5346(3) 0.94697(18) 0.0314(7) Uani 1 1 d .
H28A H 1.2102 0.5569 0.9926 0.038 Uiso 1 1 calc R
C29 C 1.29814(15) 0.7295(3) 0.93644(17) 0.0291(7) Uani 1 1 d .
C30 C 1.31226(17) 0.6993(3) 0.86938(18) 0.0361(8) Uani 1 1 d .
H30A H 1.3438 0.6496 0.8614 0.043 Uiso 1 1 calc R
C31 C 1.2807(2) 0.7411(4) 0.8140(2) 0.0468(10) Uani 1 1 d .
H31A H 1.2909 0.7210 0.7683 0.056 Uiso 1 1 calc R
C32 C 1.2343(2) 0.8122(4) 0.8257(2) 0.0495(10) Uani 1 1 d .
H32A H 1.2129 0.8415 0.7879 0.059 Uiso 1 1 calc R
C33 C 1.21908(19) 0.8406(3) 0.8920(2) 0.0452(9) Uani 1 1 d .
H33A H 1.1868 0.8887 0.8997 0.054 Uiso 1 1 calc R
C34 C 1.25055(16) 0.7993(3) 0.94759(19) 0.0350(7) Uani 1 1 d .
H34A H 1.2396 0.8187 0.9932 0.042 Uiso 1 1 calc R
C35 C 1.39523(14) 0.7904(3) 1.01824(17) 0.0290(7) Uani 1 1 d .
C36 C 1.42489(16) 0.8308(3) 0.96075(19) 0.0348(8) Uani 1 1 d .
H36A H 1.4170 0.8018 0.9164 0.042 Uiso 1 1 calc R
C37 C 1.46596(17) 0.9132(3) 0.9684(2) 0.0437(9) Uani 1 1 d .
H37A H 1.4863 0.9404 0.9291 0.052 Uiso 1 1 calc R
C38 C 1.47768(18) 0.9561(3) 1.0323(3) 0.0486(10) Uani 1 1 d .
H38A H 1.5054 1.0136 1.0369 0.058 Uiso 1 1 calc R
C39 C 1.44898(18) 0.9155(3) 1.0901(2) 0.0439(9) Uani 1 1 d .
H39A H 1.4577 0.9438 1.1344 0.053 Uiso 1 1 calc R
C40 C 1.40788(16) 0.8340(3) 1.0828(2) 0.0364(8) Uani 1 1 d .
H40A H 1.3878 0.8071 1.1224 0.044 Uiso 1 1 calc R
C41 C 1.32486(15) 0.5821(3) 1.20369(16) 0.0273(6) Uani 1 1 d .
C42 C 1.2946(2) 0.6553(3) 1.24561(19) 0.0443(10) Uani 1 1 d .
H42A H 1.2631 0.6976 1.2271 0.053 Uiso 1 1 calc R
C43 C 1.3102(2) 0.6660(4) 1.3135(2) 0.0545(12) Uani 1 1 d .
H43A H 1.2891 0.7153 1.3419 0.065 Uiso 1 1 calc R
C44 C 1.35635(19) 0.6057(3) 1.34145(18) 0.0422(9) Uani 1 1 d .
H44A H 1.3677 0.6151 1.3883 0.051 Uiso 1 1 calc R
C45 C 1.38545(18) 0.5326(3) 1.30067(19) 0.0378(8) Uani 1 1 d .
H45A H 1.4168 0.4903 1.3196 0.045 Uiso 1 1 calc R
C46 C 1.36959(16) 0.5195(3) 1.23194(16) 0.0322(7) Uani 1 1 d .
H46A H 1.3895 0.4675 1.2044 0.039 Uiso 1 1 calc R
C47 C 1.22686(14) 0.5156(3) 1.12472(16) 0.0292(7) Uani 1 1 d .
C48 C 1.17730(15) 0.5830(3) 1.11879(19) 0.0369(8) Uani 1 1 d .
H48A H 1.1824 0.6580 1.1110 0.044 Uiso 1 1 calc R
C49 C 1.12070(18) 0.5398(4) 1.1243(2) 0.0482(10) Uani 1 1 d .
H49A H 1.0869 0.5855 1.1197 0.058 Uiso 1 1 calc R
C50 C 1.11259(18) 0.4324(4) 1.1363(2) 0.0518(11) Uani 1 1 d .
H50A H 1.0734 0.4037 1.1393 0.062 Uiso 1 1 calc R
C51 C 1.1616(2) 0.3653(3) 1.1441(2) 0.0455(9) Uani 1 1 d .
H51A H 1.1561 0.2909 1.1536 0.055 Uiso 1 1 calc R
C52 C 1.21845(17) 0.4069(3) 1.13802(17) 0.0371(8) Uani 1 1 d .
H52A H 1.2520 0.3609 1.1430 0.045 Uiso 1 1 calc R
Fe2 Fe 0.83888(3) 0.08382(5) 0.65251(3) 0.04061(13) Uani 1 1 d .
Cl4 Cl 0.73605(4) 0.08170(8) 0.64724(5) 0.0434(2) Uani 1 1 d .
Cl3 Cl 0.85880(4) 0.19613(8) 0.74790(4) 0.03722(19) Uani 1 1 d .
Cl2 Cl 0.88348(6) -0.08076(9) 0.66415(6) 0.0603(3) Uani 1 1 d .
Cl1 Cl 0.87862(6) 0.16144(12) 0.55513(6) 0.0653(4) Uani 1 1 d .
N5 N 0.9892(4) 0.5094(6) 0.7643(3) 0.1101(18) Uani 1 1 d U
C53 C 0.9423(5) 0.4953(7) 0.7857(4) 0.1069(17) Uani 1 1 d U
C54 C 0.8808(4) 0.4791(6) 0.8048(3) 0.1054(18) Uani 1 1 d U
H54A H 0.8672 0.4092 0.7874 0.158 Uiso 1 1 calc R
H54B H 0.8562 0.5364 0.7848 0.158 Uiso 1 1 calc R
H54C H 0.8771 0.4805 0.8551 0.158 Uiso 1 1 calc R
C1 C 1.3828(2) 0.2903(4) 1.1014(2) 0.0532(12) Uani 1 1 d .
C2 C 1.3843(2) 0.1808(3) 1.1344(2) 0.0491(7) Uani 1 1 d .
H2A H 1.4199 0.1748 1.1635 0.074 Uiso 1 1 calc R
H2B H 1.3855 0.1254 1.0985 0.074 Uiso 1 1 calc R
H2C H 1.3485 0.1710 1.1627 0.074 Uiso 1 1 calc R

loop_
_atom_site_aniso_label
_atom_site_aniso_U_11
_atom_site_aniso_U_22
_atom_site_aniso_U_33
_atom_site_aniso_U_23
_atom_site_aniso_U_13
_atom_site_aniso_U_12
Fe1 0.02244(18) 0.0230(2) 0.02305(17) -0.00145(17) -0.0009(2) 0.00284(17)
P1 0.0223(4) 0.0258(4) 0.0249(4) -0.0023(3) -0.0007(3) 0.0028(3)
P2 0.0221(4) 0.0243(4) 0.0262(4) -0.0014(3) 0.0009(3) 0.0013(3)
P3 0.0238(4) 0.0236(4) 0.0256(4) 0.0000(3) -0.0006(3) 0.0018(3)
P4 0.0234(4) 0.0244(4) 0.0244(4) -0.0021(3) -0.0005(3) 0.0025(3)
N1 0.069(2) 0.0376(14) 0.0409(14) -0.0023(11) -0.0045(13) 0.0081(13)
N2 0.0350(15) 0.0249(13) 0.0164(11) 0.0007(10) 0.0010(11) 0.0062(11)
N3 0.0224(12) 0.0314(14) 0.0226(12) -0.0031(11) -0.0028(11) -0.0003(11)
N4 0.0268(14) 0.0272(13) 0.0280(13) -0.0035(11) 0.0028(11) 0.0081(11)
C3 0.0279(18) 0.041(2) 0.039(2) 0.0038(16) 0.0073(16) 0.0050(14)
C4 0.045(3) 0.073(3) 0.054(3) -0.012(2) -0.014(2) -0.006(2)
C5 0.0254(16) 0.0253(15) 0.0353(17) 0.0012(13) 0.0032(14) 0.0035(12)
C6 0.0332(19) 0.0357(19) 0.0381(18) 0.0028(15) 0.0002(16) 0.0089(14)
C7 0.038(2) 0.046(2) 0.046(2) 0.0076(17) -0.0064(18) 0.0104(16)
C8 0.034(2) 0.0321(19) 0.068(3) 0.0064(18) 0.0094(19) 0.0105(14)
C9 0.035(2) 0.033(2) 0.062(3) -0.0094(17) 0.0058(19) 0.0027(15)
C10 0.0250(17) 0.037(2) 0.045(2) -0.0068(16) 0.0006(16) 0.0015(14)
C11 0.0216(15) 0.0251(15) 0.0330(16) -0.0022(13) 0.0035(13) -0.0002(12)
C12 0.0313(19) 0.038(2) 0.0368(19) 0.0037(15) -0.0030(15) -0.0043(14)
C13 0.047(3) 0.047(2) 0.042(2) 0.0123(18) 0.0064(19) -0.0051(18)
C14 0.046(2) 0.044(2) 0.059(3) 0.0068(19) 0.006(2) -0.0122(18)
C15 0.033(2) 0.040(2) 0.052(2) -0.0077(17) 0.0035(18) -0.0092(16)
C16 0.0304(18) 0.0354(19) 0.0300(17) -0.0043(13) -0.0013(14) -0.0020(14)
C17 0.0332(18) 0.0260(16) 0.0256(15) -0.0003(12) -0.0034(14) -0.0029(13)
C18 0.046(2) 0.0290(18) 0.053(2) -0.0013(16) 0.0133(19) 0.0020(15)
C19 0.065(3) 0.029(2) 0.061(3) 0.0004(18) 0.016(2) 0.0024(18)
C20 0.080(3) 0.032(2) 0.042(2) 0.0040(17) 0.005(2) -0.012(2)
C21 0.052(2) 0.044(2) 0.0397(19) 0.0018(17) 0.0070(19) -0.0164(18)
C22 0.039(2) 0.036(2) 0.0299(18) -0.0011(14) 0.0024(15) -0.0040(15)
C23 0.0267(16) 0.0251(16) 0.0305(16) 0.0005(12) -0.0019(13) -0.0009(12)
C24 0.0330(19) 0.041(2) 0.0338(18) -0.0049(14) -0.0009(15) 0.0050(14)
C25 0.041(2) 0.051(2) 0.044(2) -0.0047(18) -0.0114(18) 0.0022(18)
C26 0.0304(19) 0.045(2) 0.054(2) 0.0093(17) -0.0136(18) 0.0009(16)
C27 0.031(2) 0.039(2) 0.045(2) 0.0040(15) 0.0045(16) 0.0094(15)
C28 0.0311(17) 0.0327(16) 0.0305(16) 0.0003(13) 0.0008(15) 0.0034(13)
C29 0.0282(16) 0.0273(15) 0.0319(17) 0.0053(12) -0.0056(14) -0.0018(12)
C30 0.035(2) 0.038(2) 0.0348(18) 0.0044(15) 0.0005(15) 0.0079(15)
C31 0.057(3) 0.051(2) 0.032(2) 0.0056(16) -0.0053(19) 0.008(2)
C32 0.048(3) 0.056(3) 0.044(2) 0.0132(19) -0.014(2) 0.009(2)
C33 0.039(2) 0.043(2) 0.054(2) 0.0061(18) -0.0093(19) 0.0160(17)
C34 0.0368(19) 0.0338(18) 0.0344(18) 0.0017(15) -0.0008(16) 0.0055(14)
C35 0.0244(16) 0.0263(15) 0.0361(19) 0.0010(12) -0.0050(13) 0.0012(11)
C36 0.0314(18) 0.0327(18) 0.040(2) 0.0005(14) -0.0033(15) 0.0041(14)
C37 0.032(2) 0.038(2) 0.061(3) 0.0080(18) 0.0011(18) -0.0061(16)
C38 0.036(2) 0.0348(19) 0.075(3) -0.004(2) -0.010(2) -0.0081(14)
C39 0.038(2) 0.039(2) 0.054(2) -0.0125(18) -0.0154(19) 0.0020(17)
C40 0.0322(19) 0.0329(19) 0.044(2) -0.0036(15) -0.0031(16) 0.0001(14)
C41 0.0288(17) 0.0277(16) 0.0255(15) 0.0002(12) 0.0016(12) 0.0001(13)
C42 0.058(3) 0.045(2) 0.0306(18) -0.0039(16) -0.0038(18) 0.0230(19)
C43 0.075(3) 0.057(3) 0.031(2) -0.0091(18) -0.007(2) 0.018(2)
C44 0.054(3) 0.048(2) 0.0238(16) 0.0003(14) -0.0054(16) -0.0078(18)
C45 0.034(2) 0.047(2) 0.0327(17) 0.0069(15) -0.0037(14) -0.0010(16)
C46 0.0340(18) 0.0344(18) 0.0283(15) 0.0008(13) 0.0017(14) 0.0034(15)
C47 0.0258(16) 0.0384(18) 0.0234(15) -0.0054(13) -0.0009(12) -0.0016(13)
C48 0.0276(17) 0.045(2) 0.0385(19) -0.0085(17) 0.0030(15) -0.0005(15)
C49 0.031(2) 0.064(3) 0.050(2) -0.014(2) 0.0062(18) 0.0004(17)
C50 0.035(2) 0.076(3) 0.045(2) -0.021(2) 0.0065(18) -0.023(2)
C51 0.053(2) 0.048(2) 0.036(2) -0.0058(17) 0.0030(19) -0.0212(19)
C52 0.043(2) 0.0357(19) 0.0322(19) 0.0018(14) -0.0011(16) -0.0052(15)
Fe2 0.0457(3) 0.0440(3) 0.0321(3) -0.0008(2) -0.0040(3) 0.0125(3)
Cl4 0.0462(5) 0.0425(5) 0.0414(5) 0.0058(4) -0.0029(4) 0.0073(4)
Cl3 0.0417(5) 0.0410(5) 0.0289(4) 0.0021(3) 0.0007(4) 0.0030(4)
Cl2 0.0812(8) 0.0389(5) 0.0607(7) -0.0105(5) -0.0280(6) 0.0178(5)
Cl1 0.0668(8) 0.0906(9) 0.0383(5) 0.0130(5) 0.0136(5) 0.0294(7)
N5 0.157(5) 0.103(3) 0.071(3) -0.006(2) -0.041(3) 0.003(4)
C53 0.160(5) 0.096(3) 0.064(3) -0.005(2) -0.037(3) 0.003(4)
C54 0.164(5) 0.091(3) 0.061(3) -0.005(3) -0.032(3) 0.001(4)
C1 0.076(3) 0.050(3) 0.034(2) -0.0047(17) -0.006(2) 0.013(2)
C2 0.069(2) 0.0376(14) 0.0409(14) -0.0023(11) -0.0045(13) 0.0081(13)

loop_
_atom_type_symbol
_atom_type_description
_atom_type_scat_dispersion_real
_atom_type_scat_dispersion_imag
_atom_type_scat_source
C C 0.0033 0.0016 'International Tables Vol C Tables 4.2.6.8 and 6.1.1.4'
H H 0.0000 0.0000 'International Tables Vol C Tables 4.2.6.8 and 6.1.1.4'
N N 0.0061 0.0033 'International Tables Vol C Tables 4.2.6.8 and 6.1.1.4'
P P 0.1023 0.0942 'International Tables Vol C Tables 4.2.6.8 and 6.1.1.4'
Fe Fe 0.3463 0.8444 'International Tables Vol C Tables 4.2.6.8 and 6.1.1.4'
Cl Cl 0.1484 0.1585 'International Tables Vol C Tables 4.2.6.8 and 6.1.1.4'

loop_
_geom_angle_atom_site_label_1
_geom_angle_atom_site_label_2
_geom_angle_atom_site_label_3
_geom_angle
N1 Fe1 N2 88.86(14)
N1 Fe1 P1 94.23(11)
N2 Fe1 P1 95.24(8)
N1 Fe1 P3 164.21(11)
N2 Fe1 P3 87.57(8)
P1 Fe1 P3 101.41(4)
N1 Fe1 P2 89.90(11)
N2 Fe1 P2 165.64(8)
P1 Fe1 P2 70.58(3)
P3 Fe1 P2 97.29(4)
N1 Fe1 P4 93.58(11)
N2 Fe1 P4 89.23(8)
P1 Fe1 P4 171.08(4)
P3 Fe1 P4 71.01(3)
P2 Fe1 P4 105.13(4)
N3 P1 C11 108.26(14)
N3 P1 C5 108.50(15)
C11 P1 C5 101.50(15)
N3 P1 Fe1 94.11(10)
C11 P1 Fe1 124.23(11)
C5 P1 Fe1 119.03(12)
C11 P1 P2 132.72(11)
C5 P1 P2 119.61(11)
Fe1 P1 P2 54.97(3)
N3 P2 C23 108.55(14)
N3 P2 C17 106.66(15)
C23 P2 C17 100.14(16)
N3 P2 Fe1 93.35(9)
C23 P2 Fe1 129.36(11)
C17 P2 Fe1 116.81(11)
C23 P2 P1 135.83(11)
C17 P2 P1 116.22(12)
Fe1 P2 P1 54.45(3)
N4 P3 C29 107.14(15)
N4 P3 C35 105.11(15)
C29 P3 C35 100.43(15)
N4 P3 Fe1 93.23(10)
C29 P3 Fe1 127.43(11)
C35 P3 Fe1 120.58(11)
C29 P3 P4 127.29(12)
C35 P3 P4 123.16(11)
Fe1 P3 P4 54.63(3)
N4 P4 C47 107.61(16)
N4 P4 C41 107.91(15)
C47 P4 C41 100.52(15)
N4 P4 Fe1 92.78(10)
C47 P4 Fe1 124.84(11)
C41 P4 Fe1 121.41(11)
C47 P4 P3 125.91(11)
C41 P4 P3 126.15(11)
Fe1 P4 P3 54.36(3)
C1 N1 Fe1 175.2(5)
C3 N2 Fe1 169.1(3)
P1 N3 P2 101.07(14)
P1 N3 H3A 129.5
P2 N3 H3A 129.5
P3 N4 P4 102.94(15)
P3 N4 H4D 128.5
P4 N4 H4D 128.5
N2 C3 C4 178.4(4)
C3 C4 H4A 109.5
C3 C4 H4B 109.5
H4A C4 H4B 109.5
C3 C4 H4C 109.5
H4A C4 H4C 109.5
H4B C4 H4C 109.5
C6 C5 C10 119.5(3)
C6 C5 P1 119.4(3)
C10 C5 P1 121.0(3)
C7 C6 C5 120.1(4)
C7 C6 H6A 120.0
C5 C6 H6A 120.0
C8 C7 C6 120.2(4)
C8 C7 H7A 119.9
C6 C7 H7A 119.9
C9 C8 C7 120.0(4)
C9 C8 H8A 120.0
C7 C8 H8A 120.0
C8 C9 C10 121.1(4)
C8 C9 H9A 119.4
C10 C9 H9A 119.4
C9 C10 C5 119.0(4)
C9 C10 H10A 120.5
C5 C10 H10A 120.5
C12 C11 C16 120.0(3)
C12 C11 P1 122.9(3)
C16 C11 P1 117.1(3)
C11 C12 C13 120.0(3)
C11 C12 H12A 120.0
C13 C12 H12A 120.0
C14 C13 C12 119.7(4)
C14 C13 H13A 120.1
C12 C13 H13A 120.1
C13 C14 C15 120.5(4)
C13 C14 H14A 119.8
C15 C14 H14A 119.8
C16 C15 C14 119.6(4)
C16 C15 H15A 120.2
C14 C15 H15A 120.2
C15 C16 C11 120.0(3)
C15 C16 H16A 120.0
C11 C16 H16A 120.0
C22 C17 C18 118.9(3)
C22 C17 P2 120.1(3)
C18 C17 P2 120.8(3)
C19 C18 C17 120.6(4)
C19 C18 H18A 119.7
C17 C18 H18A 119.7
C18 C19 C20 119.5(4)
C18 C19 H19A 120.3
C20 C19 H19A 120.3
C21 C20 C19 120.3(4)
C21 C20 H20A 119.9
C19 C20 H20A 119.9
C20 C21 C22 119.3(4)
C20 C21 H21A 120.3
C22 C21 H21A 120.3
C17 C22 C21 121.4(4)
C17 C22 H22A 119.3
C21 C22 H22A 119.3
C28 C23 C24 119.4(3)
C28 C23 P2 120.2(3)
C24 C23 P2 120.1(3)
C25 C24 C23 119.2(3)
C25 C24 H24A 120.4
C23 C24 H24A 120.4
C26 C25 C24 120.2(4)
C26 C25 H25A 119.9
C24 C25 H25A 119.9
C27 C26 C25 120.1(4)
C27 C26 H26A 120.0
C25 C26 H26A 120.0
C26 C27 C28 120.5(4)
C26 C27 H27A 119.8
C28 C27 H27A 119.8
C23 C28 C27 120.5(3)
C23 C28 H28A 119.7
C27 C28 H28A 119.7
C30 C29 C34 119.2(3)
C30 C29 P3 121.2(3)
C34 C29 P3 119.6(3)
C31 C30 C29 120.5(4)
C31 C30 H30A 119.7
C29 C30 H30A 119.7
C32 C31 C30 119.6(4)
C32 C31 H31A 120.2
C30 C31 H31A 120.2
C33 C32 C31 120.3(4)
C33 C32 H32A 119.9
C31 C32 H32A 119.9
C32 C33 C34 120.4(4)
C32 C33 H33A 119.8
C34 C33 H33A 119.8
C33 C34 C29 119.9(4)
C33 C34 H34A 120.0
C29 C34 H34A 120.0
C36 C35 C40 118.9(3)
C36 C35 P3 120.5(3)
C40 C35 P3 120.6(3)
C37 C36 C35 119.8(4)
C37 C36 H36A 120.1
C35 C36 H36A 120.1
C38 C37 C36 120.7(4)
C38 C37 H37A 119.6
C36 C37 H37A 119.6
C37 C38 C39 119.9(4)
C37 C38 H38A 120.0
C39 C38 H38A 120.0
C40 C39 C38 119.7(4)
C40 C39 H39A 120.1
C38 C39 H39A 120.1
C39 C40 C35 120.9(4)
C39 C40 H40A 119.6
C35 C40 H40A 119.6
C46 C41 C42 119.2(3)
C46 C41 P4 121.3(3)
C42 C41 P4 119.4(3)
C43 C42 C41 120.0(4)
C43 C42 H42A 120.0
C41 C42 H42A 120.0
C42 C43 C44 120.9(4)
C42 C43 H43A 119.5
C44 C43 H43A 119.5
C45 C44 C43 119.2(3)
C45 C44 H44A 120.4
C43 C44 H44A 120.4
C44 C45 C46 120.7(4)
C44 C45 H45A 119.7
C46 C45 H45A 119.7
C41 C46 C45 120.0(3)
C41 C46 H46A 120.0
C45 C46 H46A 120.0
C52 C47 C48 119.4(3)
C52 C47 P4 119.2(3)
C48 C47 P4 121.4(3)
C49 C48 C47 119.4(4)
C49 C48 H48A 120.3
C47 C48 H48A 120.3
C50 C49 C48 121.0(4)
C50 C49 H49A 119.5
C48 C49 H49A 119.5
C49 C50 C51 120.0(4)
C49 C50 H50A 120.0
C51 C50 H50A 120.0
C52 C51 C50 119.7(4)
C52 C51 H51A 120.1
C50 C51 H51A 120.1
C51 C52 C47 120.4(4)
C51 C52 H52A 119.8
C47 C52 H52A 119.8
Cl2 Fe2 Cl1 106.67(5)
Cl2 Fe2 Cl4 115.51(5)
Cl1 Fe2 Cl4 110.79(5)
Cl2 Fe2 Cl3 111.61(4)
Cl1 Fe2 Cl3 108.86(5)
Cl4 Fe2 Cl3 103.32(4)
N5 C53 C54 173.5(8)
C53 C54 H54A 109.5
C53 C54 H54B 109.5
H54A C54 H54B 109.5
C53 C54 H54C 109.5
H54A C54 H54C 109.5
H54B C54 H54C 109.5
N1 C1 C2 177.8(6)
C1 C2 H2A 109.5
C1 C2 H2B 109.5
H2A C2 H2B 109.5
C1 C2 H2C 109.5
H2A C2 H2C 109.5
H2B C2 H2C 109.5

loop_
_geom_bond_atom_site_label_1
_geom_bond_atom_site_label_2
_geom_bond_distance
Fe1 N1 1.981(4)
Fe1 N2 1.999(3)
Fe1 P1 2.2444(10)
Fe1 P3 2.2572(10)
Fe1 P2 2.2591(10)
Fe1 P4 2.2650(10)
P1 N3 1.681(3)
P1 C11 1.816(3)
P1 C5 1.821(3)
P1 P2 2.6019(13)
P2 N3 1.689(3)
P2 C23 1.814(3)
P2 C17 1.825(3)
P3 N4 1.675(3)
P3 C29 1.811(3)
P3 C35 1.828(3)
P3 P4 2.6263(12)
P4 N4 1.682(3)
P4 C47 1.818(3)
P4 C41 1.826(3)
N1 C1 1.074(5)
N2 C3 1.070(5)
N3 H3A 0.8800
N4 H4D 0.8800
C3 C4 1.468(6)
C4 H4A 0.9800
C4 H4B 0.9800
C4 H4C 0.9800
C5 C6 1.395(5)
C5 C10 1.404(5)
C6 C7 1.383(5)
C6 H6A 0.9500
C7 C8 1.379(6)
C7 H7A 0.9500
C8 C9 1.374(6)
C8 H8A 0.9500
C9 C10 1.383(5)
C9 H9A 0.9500
C10 H10A 0.9500
C11 C12 1.383(5)
C11 C16 1.401(5)
C12 C13 1.388(5)
C12 H12A 0.9500
C13 C14 1.387(6)
C13 H13A 0.9500
C14 C15 1.393(6)
C14 H14A 0.9500
C15 C16 1.379(5)
C15 H15A 0.9500
C16 H16A 0.9500
C17 C22 1.379(5)
C17 C18 1.392(5)
C18 C19 1.387(5)
C18 H18A 0.9500
C19 C20 1.394(6)
C19 H19A 0.9500
C20 C21 1.383(7)
C20 H20A 0.9500
C21 C22 1.384(5)
C21 H21A 0.9500
C22 H22A 0.9500
C23 C28 1.375(5)
C23 C24 1.400(5)
C24 C25 1.397(5)
C24 H24A 0.9500
C25 C26 1.381(6)
C25 H25A 0.9500
C26 C27 1.362(6)
C26 H26A 0.9500
C27 C28 1.387(5)
C27 H27A 0.9500
C28 H28A 0.9500
C29 C30 1.391(5)
C29 C34 1.391(5)
C30 C31 1.387(5)
C30 H30A 0.9500
C31 C32 1.383(6)
C31 H31A 0.9500
C32 C33 1.376(6)
C32 H32A 0.9500
C33 C34 1.387(5)
C33 H33A 0.9500
C34 H34A 0.9500
C35 C36 1.392(5)
C35 C40 1.395(5)
C36 C37 1.385(5)
C36 H36A 0.9500
C37 C38 1.375(6)
C37 H37A 0.9500
C38 C39 1.387(6)
C38 H38A 0.9500
C39 C40 1.375(5)
C39 H39A 0.9500
C40 H40A 0.9500
C41 C46 1.382(5)
C41 C42 1.395(5)
C42 C43 1.370(5)
C42 H42A 0.9500
C43 C44 1.386(6)
C43 H43A 0.9500
C44 C45 1.370(6)
C44 H44A 0.9500
C45 C46 1.390(5)
C45 H45A 0.9500
C46 H46A 0.9500
C47 C52 1.388(5)
C47 C48 1.395(5)
C48 C49 1.381(5)
C48 H48A 0.9500
C49 C50 1.367(6)
C49 H49A 0.9500
C50 C51 1.387(6)
C50 H50A 0.9500
C51 C52 1.379(5)
C51 H51A 0.9500
C52 H52A 0.9500
Fe2 Cl2 2.2865(12)
Fe2 Cl1 2.3005(14)
Fe2 Cl4 2.3059(12)
Fe2 Cl3 2.3603(11)
N5 C53 1.143(11)
C53 C54 1.442(12)
C54 H54A 0.9800
C54 H54B 0.9800
C54 H54C 0.9800
C1 C2 1.504(6)
C2 H2A 0.9800
C2 H2B 0.9800
C2 H2C 0.9800
